data_2241521
loop_
_publ_author_name
'Alfonso, Montserrat'
'Stoeckli-Evans, Helen'

_publ_section_title
;
 Dimethyl and diethyl esters of
 5,6-bis(pyridin-2-yl)pyrazine-2,3-dicarboxylic acid: a comparison
;
_journal_issue 2
_journal_name_full 'Acta Crystallographica Section E'
_journal_page_first 233
_journal_page_last 237
_journal_paper_doi 10.1107/S2056989016001080
_journal_volume 72
_journal_year 2016
_chemical_formula_iupac 'C18 H14 N4 O4'
_chemical_formula_moiety 'C18 H14 N4 O4'
_chemical_formula_sum 'C18 H14 N4 O4'
_chemical_formula_weight 350.33
_chemical_name_systematic
;
Dimethyl 5,6-bis(pyridin-2-yl)pyrazine-2,3-dicarboxylate
;
_space_group_crystal_system monoclinic
_space_group_IT_number 9
_space_group_name_Hall 'I -2ya'
_space_group_name_H-M_alt 'I 1 a 1'
_symmetry_space_group_name_Hall 'I -2ya'
_symmetry_space_group_name_H-M 'I 1 a 1'
_atom_sites_solution_hydrogens geom
_atom_sites_solution_primary direct
_atom_sites_solution_secondary difmap
_audit_creation_method SHELXL-2014/6
_cell_angle_alpha 90
_cell_angle_beta 103.730(8)
_cell_angle_gamma 90
_cell_formula_units_Z 4
_cell_length_a 8.4249(12)
_cell_length_b 12.2465(10)
_cell_length_c 16.2561(13)
_cell_measurement_reflns_used 33
_cell_measurement_temperature 293(2)
_cell_measurement_theta_max 19.60
_cell_measurement_theta_min 14.05
_cell_volume 1629.3(3)
_computing_cell_refinement
;
<i>STADI4</i>  (Stoe & Cie, 1997)
;
_computing_data_collection
;
<i>STADI4</i>  (Stoe & Cie, 1997)
;
_computing_data_reduction
;
XRED (Stoe & Cie, 1997)
;
_computing_molecular_graphics
;
PLATON (Spek, 2009) and Mercury (Macrae <i>et al.</i>,  2008)
;
_computing_publication_material
;
SHELXL2014 (Sheldrick, 2015), PLATON (Spek, 2009)
and publCIF (Westrip, 2010)
;
_computing_structure_refinement
;
SHELXL2014 (Sheldrick, 2015)
;
_computing_structure_solution
;
SHELXS97 (Sheldrick, 2008)
;
_diffrn_ambient_temperature 293(2)
_diffrn_measured_fraction_theta_full 1.000
_diffrn_measured_fraction_theta_max 0.999
_diffrn_measurement_device 'Stoe--Siemens AED2'
_diffrn_measurement_method '\w/\2q scans'
_diffrn_radiation_type MoK\a
_diffrn_radiation_wavelength 0.71073
_diffrn_reflns_av_R_equivalents 0.0118
_diffrn_reflns_limit_h_max 10
_diffrn_reflns_limit_h_min -10
_diffrn_reflns_limit_k_max 14
_diffrn_reflns_limit_k_min 0
_diffrn_reflns_limit_l_max 19
_diffrn_reflns_limit_l_min -19
_diffrn_reflns_number 3035
_diffrn_reflns_theta_full 25.242
_diffrn_reflns_theta_max 25.497
_diffrn_reflns_theta_min 2.104
_diffrn_standards_decay_% 1
_diffrn_standards_interval_time 60
_diffrn_standards_number 2
_exptl_absorpt_coefficient_mu 0.104
_exptl_absorpt_correction_type none
_exptl_crystal_colour colourless
_exptl_crystal_density_diffrn 1.428
_exptl_crystal_description rod
_exptl_crystal_F_000 728
_exptl_crystal_size_max 0.70
_exptl_crystal_size_mid 0.50
_exptl_crystal_size_min 0.38
_refine_diff_density_max 0.194
_refine_diff_density_min -0.212
_refine_ls_extinction_coef 0.0065(18)
_refine_ls_extinction_expression Fc^*^=kFc[1+0.001xFc^2^\l^3^/sin(2\q)]^-1/4^
_refine_ls_extinction_method
;
SHELXL2014 (Sheldrick, 2015)
;
_refine_ls_goodness_of_fit_ref 1.108
_refine_ls_hydrogen_treatment constr
_refine_ls_matrix_type full
_refine_ls_number_parameters 238
_refine_ls_number_reflns 3028
_refine_ls_number_restraints 2
_refine_ls_restrained_S_all 1.108
_refine_ls_R_factor_all 0.0572
_refine_ls_R_factor_gt 0.0495
_refine_ls_shift/su_max 0.000
_refine_ls_shift/su_mean 0.000
_refine_ls_structure_factor_coef Fsqd
_refine_ls_weighting_details 'w=1/[\s^2^(Fo^2^)+(0.0759P)^2^+1.0624P] where P=(Fo^2^+2Fc^2^)/3'
_refine_ls_weighting_scheme calc
_refine_ls_wR_factor_gt 0.1260
_refine_ls_wR_factor_ref 0.1351
_reflns_number_gt 2737
_reflns_number_total 3028
_reflns_threshold_expression 'I > 2\s(I)'
_cod_data_source_file gk2653sup1.cif
_cod_data_source_block I
_cod_database_code 2241521
_shelx_space_group_comment
;
The symmetry employed for this shelxl refinement is uniquely defined
by the following loop, which should always be used as a source of
symmetry information in preference to the above space-group names.
They are only intended as comments.
;
_shelxl_version_number 2014/6

loop_
_space_group_symop_operation_xyz
'x, y, z'
'x+1/2, -y, z'
'x+1/2, y+1/2, z+1/2'
'x+1, -y+1/2, z+1/2'

loop_
_atom_site_type_symbol
_atom_site_label
_atom_site_fract_x
_atom_site_fract_y
_atom_site_fract_z
_atom_site_U_iso_or_equiv
_atom_site_adp_type
_atom_site_calc_flag
_atom_site_occupancy
O O1 0.8419(5) 1.1583(3) 0.0691(2) 0.0470(9) Uani d 1
O O2 1.0295(4) 1.1079(3) -0.0014(2) 0.0395(8) Uani d 1
O O3 1.0067(5) 1.1074(3) 0.3016(2) 0.0463(10) Uani d 1
O O4 1.1454(4) 1.1588(3) 0.2054(2) 0.0355(8) Uani d 1
N N1 0.9519(4) 0.8948(3) 0.0567(2) 0.0266(8) Uani d 1
N N2 1.0688(4) 0.8934(3) 0.2330(2) 0.0272(8) Uani d 1
N N3 1.0738(4) 0.6793(3) 0.3087(2) 0.0279(8) Uani d 1
N N4 0.8579(5) 0.6232(3) 0.0803(2) 0.0348(9) Uani d 1
C C1 0.9822(5) 0.8015(3) 0.0992(2) 0.0248(9) Uani d 1
C C2 0.9784(5) 0.9878(3) 0.1014(2) 0.0259(9) Uani d 1
C C3 1.0319(5) 0.9857(3) 0.1896(3) 0.0268(9) Uani d 1
C C4 1.0489(5) 0.8006(3) 0.1880(2) 0.0227(8) Uani d 1
C C5 1.1158(5) 0.6996(3) 0.2355(2) 0.0248(9) Uani d 1
C C6 1.2218(5) 0.6347(4) 0.2045(3) 0.0311(9) Uani d 1
H H6 1.2486 0.6520 0.1537 0.037 Uiso calc 1
C C7 1.2879(6) 0.5430(4) 0.2500(3) 0.0349(10) Uani d 1
H H7 1.3595 0.4979 0.2303 0.042 Uiso calc 1
C C8 1.2459(6) 0.5200(3) 0.3248(3) 0.0345(10) Uani d 1
H H8 1.2879 0.4589 0.3565 0.041 Uiso calc 1
C C9 1.1394(5) 0.5903(4) 0.3517(3) 0.0312(9) Uani d 1
H H9 1.1118 0.5748 0.4025 0.037 Uiso calc 1
C C10 0.9393(5) 0.6998(3) 0.0486(2) 0.0255(9) Uani d 1
C C11 0.9763(6) 0.6908(4) -0.0299(3) 0.0334(10) Uani d 1
H H11 1.0322 0.7464 -0.0499 0.040 Uiso calc 1
C C12 0.9291(6) 0.5984(4) -0.0777(3) 0.0389(11) Uani d 1
H H12 0.9543 0.5900 -0.1301 0.047 Uiso calc 1
C C13 0.8443(7) 0.5192(4) -0.0469(3) 0.0413(12) Uani d 1
H H13 0.8098 0.4561 -0.0779 0.050 Uiso calc 1
C C14 0.8113(7) 0.5353(4) 0.0320(3) 0.0439(13) Uani d 1
H H14 0.7529 0.4814 0.0524 0.053 Uiso calc 1
C C15 0.9399(6) 1.0942(4) 0.0546(3) 0.0316(10) Uani d 1
C C16 1.0580(5) 1.0903(4) 0.2399(3) 0.0287(9) Uani d 1
C C17 1.0131(8) 1.2133(4) -0.0439(3) 0.0525(14) Uani d 1
H H17A 1.0924 1.2190 -0.0774 0.079 Uiso calc 1
H H17B 1.0307 1.2706 -0.0024 0.079 Uiso calc 1
H H17C 0.9053 1.2199 -0.0798 0.079 Uiso calc 1
C C18 1.1672(6) 1.2674(4) 0.2412(3) 0.0386(11) Uani d 1
H H18A 1.2114 1.3143 0.2049 0.058 Uiso calc 1
H H18B 1.2410 1.2645 0.2961 0.058 Uiso calc 1
H H18C 1.0636 1.2955 0.2464 0.058 Uiso calc 1

loop_
_atom_site_aniso_label
_atom_site_aniso_U_11
_atom_site_aniso_U_22
_atom_site_aniso_U_33
_atom_site_aniso_U_12
_atom_site_aniso_U_13
_atom_site_aniso_U_23
O1 0.054(2) 0.0354(19) 0.054(2) 0.0149(17) 0.0183(17) 0.0094(17)
O2 0.055(2) 0.0344(19) 0.0313(17) -0.0011(15) 0.0150(15) 0.0089(14)
O3 0.079(3) 0.0309(19) 0.037(2) -0.0093(17) 0.0314(19) -0.0065(14)
O4 0.0460(18) 0.0266(17) 0.0375(16) -0.0064(13) 0.0171(14) -0.0077(13)
N1 0.0339(19) 0.0234(19) 0.0235(18) -0.0009(14) 0.0084(14) 0.0004(13)
N2 0.0320(19) 0.027(2) 0.0231(18) -0.0006(14) 0.0081(15) -0.0003(13)
N3 0.0337(19) 0.0282(19) 0.0223(18) -0.0009(15) 0.0077(14) 0.0010(14)
N4 0.049(2) 0.0326(19) 0.0237(17) -0.0122(17) 0.0103(16) -0.0023(16)
C1 0.029(2) 0.025(2) 0.023(2) 0.0003(16) 0.0110(17) 0.0009(16)
C2 0.027(2) 0.027(2) 0.024(2) 0.0006(17) 0.0066(16) 0.0011(16)
C3 0.032(2) 0.023(2) 0.027(2) 0.0005(17) 0.0108(18) -0.0016(16)
C4 0.0233(19) 0.024(2) 0.022(2) -0.0001(15) 0.0082(15) 0.0013(15)
C5 0.029(2) 0.024(2) 0.0201(19) -0.0017(16) 0.0032(16) -0.0009(16)
C6 0.038(2) 0.029(2) 0.026(2) 0.0039(19) 0.0090(18) -0.0011(18)
C7 0.040(2) 0.027(2) 0.036(2) 0.0047(19) 0.006(2) -0.0035(19)
C8 0.043(3) 0.022(2) 0.034(2) 0.0019(19) 0.0007(19) 0.0013(18)
C9 0.038(2) 0.029(2) 0.024(2) -0.0046(18) 0.0027(18) 0.0040(18)
C10 0.031(2) 0.025(2) 0.020(2) 0.0015(17) 0.0040(16) 0.0015(16)
C11 0.042(3) 0.034(2) 0.026(2) -0.0032(18) 0.0130(18) -0.0015(18)
C12 0.053(3) 0.039(3) 0.026(2) 0.001(2) 0.013(2) -0.007(2)
C13 0.059(3) 0.032(3) 0.030(2) -0.003(2) 0.003(2) -0.0083(19)
C14 0.066(3) 0.031(2) 0.035(3) -0.018(2) 0.012(2) 0.002(2)
C15 0.038(2) 0.030(2) 0.023(2) -0.002(2) 0.0008(17) 0.0001(17)
C16 0.037(2) 0.022(2) 0.025(2) 0.0026(17) 0.0038(17) -0.0003(17)
C17 0.069(4) 0.039(3) 0.045(3) -0.012(3) 0.005(3) 0.017(2)
C18 0.047(3) 0.024(2) 0.046(3) -0.0043(19) 0.013(2) -0.006(2)

loop_
_atom_type_symbol
_atom_type_description
_atom_type_scat_dispersion_real
_atom_type_scat_dispersion_imag
_atom_type_scat_source
C C 0.0033 0.0016 'International Tables Vol C Tables 4.2.6.8 and 6.1.1.4'
H H 0.0000 0.0000 'International Tables Vol C Tables 4.2.6.8 and 6.1.1.4'
N N 0.0061 0.0033 'International Tables Vol C Tables 4.2.6.8 and 6.1.1.4'
O O 0.0106 0.0060 'International Tables Vol C Tables 4.2.6.8 and 6.1.1.4'

loop_
_geom_angle_atom_site_label_1
_geom_angle_atom_site_label_2
_geom_angle_atom_site_label_3
_geom_angle
C15 O2 C17 115.7(4)
C16 O4 C18 116.2(3)
C1 N1 C2 117.5(3)
C3 N2 C4 116.6(3)
C9 N3 C5 116.7(4)
C10 N4 C14 116.5(4)
N1 C1 C4 121.1(4)
N1 C1 C10 116.2(3)
C4 C1 C10 122.7(4)
N1 C2 C3 120.9(4)
N1 C2 C15 118.3(3)
C3 C2 C15 120.8(4)
N2 C3 C2 122.5(4)
N2 C3 C16 116.7(3)
C2 C3 C16 120.8(4)
N2 C4 C1 121.1(4)
N2 C4 C5 115.8(3)
C1 C4 C5 122.8(4)
N3 C5 C6 123.2(4)
N3 C5 C4 117.7(3)
C6 C5 C4 119.1(4)
C5 C6 C7 119.0(4)
C5 C6 H6 120.5
C7 C6 H6 120.5
C8 C7 C6 118.9(4)
C8 C7 H7 120.5
C6 C7 H7 120.5
C7 C8 C9 118.3(4)
C7 C8 H8 120.9
C9 C8 H8 120.9
N3 C9 C8 123.9(4)
N3 C9 H9 118.1
C8 C9 H9 118.1
N4 C10 C11 123.2(4)
N4 C10 C1 117.0(3)
C11 C10 C1 119.7(4)
C12 C11 C10 119.1(4)
C12 C11 H11 120.5
C10 C11 H11 120.5
C13 C12 C11 118.8(4)
C13 C12 H12 120.6
C11 C12 H12 120.6
C12 C13 C14 118.3(4)
C12 C13 H13 120.9
C14 C13 H13 120.9
N4 C14 C13 124.2(4)
N4 C14 H14 117.9
C13 C14 H14 117.9
O1 C15 O2 125.6(4)
O1 C15 C2 122.9(4)
O2 C15 C2 111.6(4)
O3 C16 O4 126.2(4)
O3 C16 C3 124.5(4)
O4 C16 C3 109.4(3)
O2 C17 H17A 109.5
O2 C17 H17B 109.5
H17A C17 H17B 109.5
O2 C17 H17C 109.5
H17A C17 H17C 109.5
H17B C17 H17C 109.5
O4 C18 H18A 109.5
O4 C18 H18B 109.5
H18A C18 H18B 109.5
O4 C18 H18C 109.5
H18A C18 H18C 109.5
H18B C18 H18C 109.5

loop_
_geom_bond_atom_site_label_1
_geom_bond_atom_site_label_2
_geom_bond_distance
O1 C15 1.202(6)
O2 C15 1.324(6)
O2 C17 1.455(5)
O3 C16 1.200(6)
O4 C16 1.325(6)
O4 C18 1.446(5)
N1 C1 1.329(5)
N1 C2 1.340(5)
N2 C3 1.331(6)
N2 C4 1.341(5)
N3 C9 1.340(5)
N3 C5 1.343(5)
N4 C10 1.335(6)
N4 C14 1.336(6)
C1 C4 1.419(5)
C1 C10 1.489(6)
C2 C3 1.397(5)
C2 C15 1.505(6)
C3 C16 1.508(6)
C4 C5 1.495(6)
C5 C6 1.377(6)
C6 C7 1.387(6)
C6 H6 0.9300
C7 C8 1.373(7)
C7 H7 0.9300
C8 C9 1.387(7)
C8 H8 0.9300
C9 H9 0.9300
C10 C11 1.388(6)
C11 C12 1.377(7)
C11 H11 0.9300
C12 C13 1.368(7)
C12 H12 0.9300
C13 C14 1.389(7)
C13 H13 0.9300
C14 H14 0.9300
C17 H17A 0.9600
C17 H17B 0.9600
C17 H17C 0.9600
C18 H18A 0.9600
C18 H18B 0.9600
C18 H18C 0.9600

loop_
_geom_hbond_atom_site_label_D
_geom_hbond_atom_site_label_H
_geom_hbond_atom_site_label_A
_geom_hbond_site_symmetry_A
_geom_hbond_distance_DH
_geom_hbond_distance_HA
_geom_hbond_distance_DA
_geom_hbond_angle_DHA
C11 H11 N3 4_464 0.93 2.57 3.334(5) 140
C7 H7 Cg2 2_565 0.93 2.95 3.742(5) 144
C17 H17C Cg2 3_464 0.96 2.92 3.722(6) 141

loop_
_geom_torsion_atom_site_label_1
_geom_torsion_atom_site_label_2
_geom_torsion_atom_site_label_3
_geom_torsion_atom_site_label_4
_geom_torsion
C2 N1 C1 C4 -3.6(5)
C2 N1 C1 C10 175.4(3)
C1 N1 C2 C3 -1.6(5)
C1 N1 C2 C15 -178.2(4)
C4 N2 C3 C2 -1.4(5)
C4 N2 C3 C16 -178.6(4)
N1 C2 C3 N2 4.3(6)
C15 C2 C3 N2 -179.2(4)
N1 C2 C3 C16 -178.6(4)
C15 C2 C3 C16 -2.1(6)
C3 N2 C4 C1 -3.8(5)
C3 N2 C4 C5 170.5(3)
N1 C1 C4 N2 6.5(5)
C10 C1 C4 N2 -172.4(4)
N1 C1 C4 C5 -167.4(4)
C10 C1 C4 C5 13.7(5)
C9 N3 C5 C6 -0.6(6)
C9 N3 C5 C4 -177.9(4)
N2 C4 C5 N3 50.7(5)
C1 C4 C5 N3 -135.1(4)
N2 C4 C5 C6 -126.6(4)
C1 C4 C5 C6 47.6(6)
N3 C5 C6 C7 0.7(7)
C4 C5 C6 C7 177.9(4)
C5 C6 C7 C8 -0.2(7)
C6 C7 C8 C9 -0.4(7)
C5 N3 C9 C8 0.1(6)
C7 C8 C9 N3 0.4(7)
C14 N4 C10 C11 -0.4(7)
C14 N4 C10 C1 176.0(4)
N1 C1 C10 N4 -133.7(4)
C4 C1 C10 N4 45.3(5)
N1 C1 C10 C11 42.8(5)
C4 C1 C10 C11 -138.2(4)
N4 C10 C11 C12 -0.7(7)
C1 C10 C11 C12 -177.0(4)
C10 C11 C12 C13 1.2(7)
C11 C12 C13 C14 -0.6(8)
C10 N4 C14 C13 1.0(8)
C12 C13 C14 N4 -0.5(8)
C17 O2 C15 O1 4.4(7)
C17 O2 C15 C2 -174.1(4)
N1 C2 C15 O1 120.0(5)
C3 C2 C15 O1 -56.6(6)
N1 C2 C15 O2 -61.5(5)
C3 C2 C15 O2 121.9(4)
C18 O4 C16 O3 -6.2(7)
C18 O4 C16 C3 173.9(4)
N2 C3 C16 O3 -50.9(6)
C2 C3 C16 O3 131.8(5)
N2 C3 C16 O4 128.9(4)
C2 C3 C16 O4 -48.3(5)

_cod_database_fobs_code 2241521
